data_7035813
loop_
_publ_author_name
'Hald\'on, Estela'
'Kozma, \'Agnes'
'Tinnermann, Hendrik'
'Gu, Lianghu'
'Goddard, Richard'
'Alcarazo, Manuel'

_publ_section_title
;
 Synthesis and reactivity of \a-cationic phosphines: the effect of
 imidazolinium and amidinium substituents.
;
_journal_issue 5
_journal_name_full 'Dalton transactions (Cambridge, England : 2003)'
_journal_page_first 1872
_journal_page_last 1876
_journal_paper_doi 10.1039/c5dt02341f
_journal_volume 45
_journal_year 2016
_chemical_compound_source dichloromethane
_chemical_formula_moiety 'C17 H32 N2 P, B F4 '
_chemical_formula_sum 'C17 H32 B F4 N2 P'
_chemical_formula_weight 382.22
_space_group_crystal_system monoclinic
_space_group_IT_number 14
_space_group_name_Hall '-P 2yn'
_space_group_name_H-M_alt 'P 1 21/n 1'
_symmetry_cell_setting monoclinic
_symmetry_Int_Tables_number 14
_symmetry_space_group_name_Hall '-P 2yn'
_symmetry_space_group_name_H-M 'P 1 21/n 1'
_atom_sites_solution_hydrogens geom
_atom_sites_solution_primary direct
_atom_sites_solution_secondary difmap
_audit_block_code KOZ-KB-089-01
_audit_creation_date 2013-12-05
_audit_creation_method
;
Olex2 1.2
(compiled 2013.11.15 svn.r2834 for OlexSys, GUI svn.r4720)
;
_audit_update_record
;
2015-06-19 deposited with the CCDC.
2015-07-06 downloaded from the CCDC.
;
_cell_angle_alpha 90
_cell_angle_beta 113.6237(13)
_cell_angle_gamma 90
_cell_formula_units_Z 8
_cell_length_a 12.3705(5)
_cell_length_b 22.6919(9)
_cell_length_c 15.1987(6)
_cell_measurement_reflns_used 9903
_cell_measurement_temperature 100
_cell_measurement_theta_max 67.4594
_cell_measurement_theta_min 3.7243
_cell_volume 3908.9(3)
_computing_cell_refinement 'SAINT software (Bruker AXS, 2004)'
_computing_data_collection 'PROTEUM2 (Bruker AXS, 2008)'
_computing_data_reduction 'SAINT software (Bruker AXS, 2004)'
_computing_molecular_graphics 'DIAMOND (Crystal Impact GbR, 2005)'
_computing_publication_material 'Olex2 (Dolomanov et al., 2009)'
_computing_structure_refinement 'SHELXL-97 (G. M. Sheldrick, 2008)'
_computing_structure_solution 'SHELXS-97 (G. M. Sheldrick, 2008)'
_diffrn_ambient_temperature 100
_diffrn_detector_area_resol_mean 66.67
_diffrn_measured_fraction_theta_full 0.995
_diffrn_measured_fraction_theta_max 0.995
_diffrn_measurement_device_type 'Bruker AXS X8 Proteum'
_diffrn_measurement_method 'CCD \f- and \w-scans'
_diffrn_radiation_monochromator 'focusing multilayer optic'
_diffrn_radiation_source '0.2 x 2mm^2^ focus rotating anode'
_diffrn_radiation_type Cu-K\a
_diffrn_radiation_wavelength 1.54178
_diffrn_reflns_av_R_equivalents 0.0467
_diffrn_reflns_av_unetI/netI 0.0214
_diffrn_reflns_Laue_measured_fraction_full 0.995
_diffrn_reflns_Laue_measured_fraction_max 0.995
_diffrn_reflns_limit_h_max 14
_diffrn_reflns_limit_h_min -14
_diffrn_reflns_limit_k_max 27
_diffrn_reflns_limit_k_min -27
_diffrn_reflns_limit_l_max 18
_diffrn_reflns_limit_l_min -18
_diffrn_reflns_number 92285
_diffrn_reflns_point_group_measured_fraction_full 0.995
_diffrn_reflns_point_group_measured_fraction_max 0.995
_diffrn_reflns_theta_full 67.679
_diffrn_reflns_theta_max 67.698
_diffrn_reflns_theta_min 3.724
_diffrn_standards_number 0
_exptl_absorpt_coefficient_mu 1.598
_exptl_absorpt_correction_T_max 0.89377
_exptl_absorpt_correction_T_min 0.65311
_exptl_absorpt_correction_type gaussian
_exptl_absorpt_process_details 'SADABS (Bruker AXS, 2008)'
_exptl_crystal_colour colourless
_exptl_crystal_density_diffrn 1.299
_exptl_crystal_description needle
_exptl_crystal_F_000 1632
_exptl_crystal_size_max 0.33
_exptl_crystal_size_mid 0.13
_exptl_crystal_size_min 0.10
_refine_diff_density_max 0.639
_refine_diff_density_min -0.495
_refine_diff_density_rms 0.053
_refine_ls_extinction_method none
_refine_ls_goodness_of_fit_ref 1.055
_refine_ls_hydrogen_treatment constr
_refine_ls_matrix_type full
_refine_ls_number_parameters 455
_refine_ls_number_reflns 7040
_refine_ls_number_restraints 0
_refine_ls_restrained_S_all 1.055
_refine_ls_R_factor_all 0.0464
_refine_ls_R_factor_gt 0.0409
_refine_ls_shift/su_max 0.001
_refine_ls_shift/su_mean 0.000
_refine_ls_structure_factor_coef Fsqd
_refine_ls_weighting_details 'w=1/[\s^2^(Fo^2^)+(0.0441P)^2^+3.5018P] where P=(Fo^2^+2Fc^2^)/3'
_refine_ls_weighting_scheme calc
_refine_ls_wR_factor_gt 0.1005
_refine_ls_wR_factor_ref 0.1046
_reflns_Friedel_coverage 0.000
_reflns_number_gt 6294
_reflns_number_total 7040
_reflns_threshold_expression 'I > 2\s(I)'
_cod_data_source_file c5dt02341f2.cif
_cod_data_source_block 8585sadabs
_cod_depositor_comments
;
The following automatic conversions were performed:

'_symmetry_cell_setting' value 'MONOCLINIC' changed to 'monoclinic'
according to
/usr/data/users/saulius/crontab/automatic-downloads/rss-feeds/RSC/lib/dictionaries/cif_core.dic
dictionary named 'cif_core.dic' version 2.4.2 from 2011-04-26.

Automatic conversion script
Id: cif_fix_values 3271 2015-04-21 07:52:19Z andrius 

 Adding full bibliography for 7035812--7035820.cif.
;
_cod_original_sg_symbol_Hall '-p 2yn'
_cod_original_sg_symbol_H-M P21/n
_cod_database_code 7035813
_shelx_space_group_comment
;
The symmetry employed for this shelxl refinement is uniquely defined
by the following loop, which should always be used as a source of
symmetry information in preference to the above space-group names.
They are only intended as comments.
;
_olex2_refinement_description
;
1. Fixed Uiso
 At 1.2 times of:
  All C(H) groups, All C(H,H) groups
 At 1.5 times of:
  All C(H,H,H) groups
2.a Ternary CH refined with riding coordinates:
 C26(H26), C32(H32), C6(H6), C12(H12)
2.b Secondary CH2 refined with riding coordinates:
 C22(H22A,H22B), C23(H23A,H23B), C27(H27A,H27B), C28(H28A,H28B), C29(H29A,
 H29B), C30(H30A,H30B), C31(H31A,H31B), C33(H33A,H33B), C34(H34A,H34B),
 C35(H35A,H35B), C36(H36A,H36B), C37(H37A,H37B), C2(H2A,H2B), C3(H3A,H3B),
 C7(H7A,H7B), C8(H8A,H8B), C9(H9A,H9B), C10(H10A,H10B), C11(H11A,H11B),
 C13(H13A,H13B), C14(H14A,H14B), C15(H15A,H15B), C16(H16A,H16B), C17(H17A,H17B)
2.c Idealised Me refined as rotating group:
 C24(H24A,H24B,H24C), C25(H25A,H25B,H25C), C4(H4A,H4B,H4C), C5(H5A,H5B,H5C)
;
_shelxl_version_number 2013-3

loop_
_space_group_symop_operation_xyz
'x, y, z'
'-x+1/2, y+1/2, -z+1/2'
'-x, -y, -z'
'x-1/2, -y-1/2, z-1/2'

loop_
_atom_site_label
_atom_site_type_symbol
_atom_site_fract_x
_atom_site_fract_y
_atom_site_fract_z
_atom_site_U_iso_or_equiv
_atom_site_adp_type
_atom_site_occupancy
_atom_site_site_symmetry_order
_atom_site_calc_flag
_atom_site_refinement_flags_posn
P11 P 0.02536(4) 0.41654(2) 0.72706(3) 0.01715(11) Uani 1 1 d .
N11 N 0.11497(13) 0.29796(6) 0.74576(11) 0.0195(3) Uani 1 1 d .
N12 N 0.24812(13) 0.36617(7) 0.80815(11) 0.0221(3) Uani 1 1 d .
C21 C 0.13390(15) 0.35498(8) 0.76070(12) 0.0177(4) Uani 1 1 d .
C22 C 0.22581(16) 0.26415(9) 0.78369(14) 0.0256(4) Uani 1 1 d .
H22A H 0.2410 0.2450 0.7312 0.031 Uiso 1 1 calc R
H22B H 0.2242 0.2337 0.8298 0.031 Uiso 1 1 calc R
C23 C 0.31806(16) 0.31128(9) 0.83351(14) 0.0262(4) Uani 1 1 d .
H23A H 0.3541 0.3052 0.9039 0.031 Uiso 1 1 calc R
H23B H 0.3810 0.3116 0.8089 0.031 Uiso 1 1 calc R
C24 C 0.00513(16) 0.26600(8) 0.69813(14) 0.0232(4) Uani 1 1 d .
H24A H -0.0615 0.2926 0.6871 0.035 Uiso 1 1 calc GR
H24B H 0.0019 0.2331 0.7387 0.035 Uiso 1 1 calc GR
H24C H 0.0009 0.2508 0.6365 0.035 Uiso 1 1 calc GR
C25 C 0.30492(17) 0.42344(9) 0.83494(14) 0.0272(4) Uani 1 1 d .
H25A H 0.2768 0.4495 0.7789 0.041 Uiso 1 1 calc GR
H25B H 0.3906 0.4187 0.8580 0.041 Uiso 1 1 calc GR
H25C H 0.2856 0.4406 0.8860 0.041 Uiso 1 1 calc GR
C26 C -0.04875(15) 0.39547(7) 0.80833(12) 0.0182(4) Uani 1 1 d .
H26 H -0.0507 0.3515 0.8123 0.022 Uiso 1 1 calc R
C27 C 0.02557(16) 0.42022(9) 0.90846(13) 0.0238(4) Uani 1 1 d .
H27A H 0.1047 0.4017 0.9333 0.029 Uiso 1 1 calc R
H27B H 0.0359 0.4632 0.9036 0.029 Uiso 1 1 calc R
C28 C -0.03224(16) 0.40880(9) 0.97863(13) 0.0260(4) Uani 1 1 d .
H28A H 0.0155 0.4274 1.0411 0.031 Uiso 1 1 calc R
H28B H -0.0344 0.3658 0.9892 0.031 Uiso 1 1 calc R
C29 C -0.15763(16) 0.43338(8) 0.94071(13) 0.0229(4) Uani 1 1 d .
H29A H -0.1943 0.4236 0.9860 0.028 Uiso 1 1 calc R
H29B H -0.1552 0.4768 0.9360 0.028 Uiso 1 1 calc R
C30 C -0.23138(15) 0.40765(8) 0.84250(13) 0.0202(4) Uani 1 1 d .
H30A H -0.3112 0.4253 0.8180 0.024 Uiso 1 1 calc R
H30B H -0.2399 0.3646 0.8487 0.024 Uiso 1 1 calc R
C31 C -0.17563(15) 0.41902(8) 0.77066(13) 0.0204(4) Uani 1 1 d .
H31A H -0.1753 0.4619 0.7588 0.024 Uiso 1 1 calc R
H31B H -0.2235 0.3996 0.7089 0.024 Uiso 1 1 calc R
C32 C -0.07526(15) 0.39766(8) 0.60164(12) 0.0184(4) Uani 1 1 d .
H32 H -0.1284 0.3646 0.6021 0.022 Uiso 1 1 calc R
C33 C -0.14950(16) 0.45276(8) 0.55615(13) 0.0226(4) Uani 1 1 d .
H33A H -0.1964 0.4640 0.5932 0.027 Uiso 1 1 calc R
H33B H -0.0965 0.4860 0.5587 0.027 Uiso 1 1 calc R
C34 C -0.23229(16) 0.44066(9) 0.45176(13) 0.0256(4) Uani 1 1 d .
H34A H -0.2888 0.4093 0.4497 0.031 Uiso 1 1 calc R
H34B H -0.2779 0.4767 0.4233 0.031 Uiso 1 1 calc R
C35 C -0.16319(17) 0.42164(9) 0.39279(13) 0.0269(4) Uani 1 1 d .
H35A H -0.2189 0.4116 0.3267 0.032 Uiso 1 1 calc R
H35B H -0.1129 0.4546 0.3888 0.032 Uiso 1 1 calc R
C36 C -0.08615(17) 0.36833(9) 0.43859(13) 0.0254(4) Uani 1 1 d .
H36A H -0.0383 0.3583 0.4018 0.030 Uiso 1 1 calc R
H36B H -0.1373 0.3341 0.4354 0.030 Uiso 1 1 calc R
C37 C -0.00420(15) 0.37980(8) 0.54310(13) 0.0201(4) Uani 1 1 d .
H37A H 0.0519 0.4116 0.5461 0.024 Uiso 1 1 calc R
H37B H 0.0419 0.3438 0.5711 0.024 Uiso 1 1 calc R
P1 P 0.73352(4) 0.59438(2) 0.68283(3) 0.01650(11) Uani 1 1 d .
N1 N 0.95570(13) 0.64598(7) 0.76433(11) 0.0215(3) Uani 1 1 d .
N2 N 0.81833(12) 0.71342(6) 0.72508(11) 0.0192(3) Uani 1 1 d .
C1 C 0.84017(15) 0.65631(8) 0.72797(12) 0.0176(4) Uani 1 1 d .
C2 C 1.02372(16) 0.70107(9) 0.79207(15) 0.0289(4) Uani 1 1 d .
H2A H 1.0776 0.7053 0.7588 0.035 Uiso 1 1 calc R
H2B H 1.0703 0.7028 0.8623 0.035 Uiso 1 1 calc R
C3 C 0.92787(16) 0.74823(8) 0.75964(14) 0.0265(4) Uani 1 1 d .
H3A H 0.9334 0.7741 0.8138 0.032 Uiso 1 1 calc R
H3B H 0.9330 0.7727 0.7075 0.032 Uiso 1 1 calc R
C4 C 1.01687(17) 0.58971(9) 0.77900(14) 0.0265(4) Uani 1 1 d .
H4A H 0.9595 0.5575 0.7647 0.040 Uiso 1 1 calc GR
H4B H 1.0737 0.5867 0.8459 0.040 Uiso 1 1 calc GR
H4C H 1.0586 0.5870 0.7363 0.040 Uiso 1 1 calc GR
C5 C 0.70613(15) 0.74406(8) 0.69097(14) 0.0215(4) Uani 1 1 d .
H5A H 0.6914 0.7627 0.6291 0.032 Uiso 1 1 calc GR
H5B H 0.7082 0.7743 0.7376 0.032 Uiso 1 1 calc GR
H5C H 0.6429 0.7159 0.6832 0.032 Uiso 1 1 calc GR
C6 C 0.63574(15) 0.60602(7) 0.74812(13) 0.0183(4) Uani 1 1 d .
H6 H 0.5812 0.6397 0.7186 0.022 Uiso 1 1 calc R
C7 C 0.70902(16) 0.61888(8) 0.85459(13) 0.0236(4) Uani 1 1 d .
H7A H 0.7705 0.5882 0.8810 0.028 Uiso 1 1 calc R
H7B H 0.7492 0.6573 0.8605 0.028 Uiso 1 1 calc R
C8 C 0.63422(17) 0.62040(8) 0.91345(14) 0.0246(4) Uani 1 1 d .
H8A H 0.6866 0.6255 0.9821 0.030 Uiso 1 1 calc R
H8B H 0.5806 0.6548 0.8935 0.030 Uiso 1 1 calc R
C9 C 0.56135(18) 0.56469(9) 0.90170(14) 0.0278(4) Uani 1 1 d .
H9A H 0.5094 0.5690 0.9367 0.033 Uiso 1 1 calc R
H9B H 0.6143 0.5307 0.9291 0.033 Uiso 1 1 calc R
C10 C 0.48691(19) 0.55387(11) 0.79561(15) 0.0372(5) Uani 1 1 d .
H10A H 0.4298 0.5865 0.7698 0.045 Uiso 1 1 calc R
H10B H 0.4417 0.5169 0.7882 0.045 Uiso 1 1 calc R
C11 C 0.56375(18) 0.54950(9) 0.73861(14) 0.0301(5) Uani 1 1 d .
H11A H 0.5130 0.5425 0.6701 0.036 Uiso 1 1 calc R
H11B H 0.6181 0.5156 0.7622 0.036 Uiso 1 1 calc R
C12 C 0.65176(15) 0.62160(7) 0.55820(12) 0.0178(4) Uani 1 1 d .
H12 H 0.6148 0.6605 0.5603 0.021 Uiso 1 1 calc R
C13 C 0.55459(15) 0.57713(8) 0.50304(13) 0.0208(4) Uani 1 1 d .
H13A H 0.5903 0.5378 0.5055 0.025 Uiso 1 1 calc R
H13B H 0.4981 0.5741 0.5341 0.025 Uiso 1 1 calc R
C14 C 0.48895(15) 0.59579(8) 0.39844(13) 0.0218(4) Uani 1 1 d .
H14A H 0.4300 0.5653 0.3639 0.026 Uiso 1 1 calc R
H14B H 0.4461 0.6330 0.3959 0.026 Uiso 1 1 calc R
C15 C 0.57264(16) 0.60456(8) 0.34852(13) 0.0235(4) Uani 1 1 d .
H15A H 0.5279 0.6196 0.2827 0.028 Uiso 1 1 calc R
H15B H 0.6080 0.5662 0.3435 0.028 Uiso 1 1 calc R
C16 C 0.67067(16) 0.64809(8) 0.40383(13) 0.0235(4) Uani 1 1 d .
H16A H 0.6360 0.6876 0.4018 0.028 Uiso 1 1 calc R
H16B H 0.7269 0.6508 0.3725 0.028 Uiso 1 1 calc R
C17 C 0.73697(15) 0.62929(8) 0.50845(13) 0.0208(4) Uani 1 1 d .
H17A H 0.7968 0.6595 0.5429 0.025 Uiso 1 1 calc R
H17B H 0.7786 0.5917 0.5109 0.025 Uiso 1 1 calc R
F5 F 0.24167(11) 0.20718(6) 0.49333(10) 0.0454(3) Uani 1 1 d .
F6 F 0.08256(10) 0.14672(6) 0.44161(10) 0.0425(3) Uani 1 1 d .
F7 F 0.07044(14) 0.23759(8) 0.49681(17) 0.0898(7) Uani 1 1 d .
F8 F 0.17932(18) 0.16819(9) 0.60012(11) 0.0832(6) Uani 1 1 d .
B2 B 0.1431(2) 0.19000(11) 0.50743(18) 0.0311(5) Uani 1 1 d .
F1 F 0.41118(10) 0.69202(5) 0.57748(8) 0.0331(3) Uani 1 1 d .
F2 F 0.46648(11) 0.75173(6) 0.48285(9) 0.0401(3) Uani 1 1 d .
F3 F 0.28425(11) 0.71275(7) 0.42447(9) 0.0514(4) Uani 1 1 d .
F4 F 0.33481(15) 0.78381(6) 0.54020(11) 0.0579(4) Uani 1 1 d .
B1 B 0.37328(19) 0.73522(10) 0.50603(16) 0.0247(5) Uani 1 1 d .

loop_
_atom_site_aniso_label
_atom_site_aniso_U_11
_atom_site_aniso_U_22
_atom_site_aniso_U_33
_atom_site_aniso_U_23
_atom_site_aniso_U_13
_atom_site_aniso_U_12
P11 0.0168(2) 0.0148(2) 0.0194(2) -0.00068(17) 0.00677(18) -0.00034(16)
N11 0.0164(7) 0.0187(7) 0.0226(8) 0.0012(6) 0.0072(6) 0.0030(6)
N12 0.0164(7) 0.0273(8) 0.0210(8) -0.0001(6) 0.0059(6) -0.0006(6)
C21 0.0153(8) 0.0228(9) 0.0159(8) 0.0008(7) 0.0073(7) -0.0005(7)
C22 0.0219(9) 0.0264(10) 0.0290(10) 0.0055(8) 0.0106(8) 0.0108(8)
C23 0.0174(9) 0.0351(11) 0.0250(10) 0.0056(8) 0.0073(8) 0.0073(8)
C24 0.0221(9) 0.0173(9) 0.0309(10) -0.0014(8) 0.0113(8) -0.0025(7)
C25 0.0198(9) 0.0339(11) 0.0254(10) -0.0018(8) 0.0065(8) -0.0088(8)
C26 0.0172(8) 0.0150(8) 0.0214(9) -0.0002(7) 0.0069(7) 0.0009(7)
C27 0.0177(9) 0.0311(10) 0.0216(9) -0.0031(8) 0.0069(8) 0.0006(7)
C28 0.0214(10) 0.0362(11) 0.0196(9) -0.0005(8) 0.0075(8) 0.0025(8)
C29 0.0230(9) 0.0233(9) 0.0242(10) -0.0029(8) 0.0112(8) 0.0011(7)
C30 0.0179(9) 0.0196(9) 0.0232(9) 0.0010(7) 0.0084(7) 0.0021(7)
C31 0.0189(9) 0.0209(9) 0.0203(9) -0.0001(7) 0.0067(7) 0.0021(7)
C32 0.0175(8) 0.0169(8) 0.0200(9) 0.0008(7) 0.0068(7) 0.0011(7)
C33 0.0235(9) 0.0211(9) 0.0244(10) 0.0030(7) 0.0107(8) 0.0054(7)
C34 0.0208(9) 0.0308(10) 0.0236(10) 0.0047(8) 0.0071(8) 0.0076(8)
C35 0.0239(10) 0.0357(11) 0.0191(9) 0.0023(8) 0.0066(8) 0.0055(8)
C36 0.0245(10) 0.0296(10) 0.0209(9) -0.0029(8) 0.0079(8) 0.0038(8)
C37 0.0169(8) 0.0222(9) 0.0214(9) 0.0006(7) 0.0079(7) 0.0030(7)
P1 0.0161(2) 0.0130(2) 0.0191(2) -0.00069(16) 0.00556(18) 0.00011(16)
N1 0.0146(7) 0.0257(8) 0.0223(8) -0.0009(6) 0.0056(6) 0.0004(6)
N2 0.0169(7) 0.0161(7) 0.0246(8) -0.0036(6) 0.0085(6) -0.0041(6)
C1 0.0161(8) 0.0211(9) 0.0154(8) -0.0010(7) 0.0061(7) 0.0005(7)
C2 0.0178(9) 0.0347(11) 0.0321(11) -0.0071(9) 0.0078(8) -0.0096(8)
C3 0.0226(9) 0.0246(10) 0.0308(10) -0.0061(8) 0.0093(8) -0.0115(8)
C4 0.0199(9) 0.0347(11) 0.0248(10) 0.0050(8) 0.0088(8) 0.0099(8)
C5 0.0213(9) 0.0146(8) 0.0280(10) -0.0009(7) 0.0093(8) 0.0003(7)
C6 0.0182(8) 0.0144(8) 0.0209(9) 0.0016(7) 0.0063(7) -0.0004(7)
C7 0.0230(9) 0.0241(9) 0.0228(9) -0.0041(8) 0.0083(8) -0.0070(7)
C8 0.0289(10) 0.0227(9) 0.0245(10) -0.0010(8) 0.0130(8) -0.0025(8)
C9 0.0304(10) 0.0287(10) 0.0264(10) 0.0014(8) 0.0137(8) -0.0059(8)
C10 0.0337(11) 0.0517(14) 0.0279(11) -0.0054(10) 0.0140(9) -0.0242(10)
C11 0.0352(11) 0.0284(11) 0.0268(10) -0.0056(8) 0.0125(9) -0.0166(9)
C12 0.0170(8) 0.0153(8) 0.0202(9) -0.0021(7) 0.0066(7) -0.0004(7)
C13 0.0191(9) 0.0197(9) 0.0221(9) -0.0025(7) 0.0066(7) -0.0037(7)
C14 0.0179(9) 0.0221(9) 0.0213(9) -0.0031(7) 0.0034(7) -0.0013(7)
C15 0.0235(9) 0.0255(9) 0.0185(9) -0.0006(7) 0.0055(7) 0.0032(7)
C16 0.0211(9) 0.0279(10) 0.0216(9) 0.0042(8) 0.0086(8) 0.0003(7)
C17 0.0175(9) 0.0224(9) 0.0212(9) 0.0006(7) 0.0065(7) -0.0006(7)
F5 0.0331(7) 0.0645(9) 0.0446(8) -0.0096(7) 0.0218(6) -0.0137(6)
F6 0.0270(6) 0.0430(7) 0.0482(8) -0.0188(6) 0.0054(6) -0.0014(5)
F7 0.0420(9) 0.0589(11) 0.1559(19) -0.0513(12) 0.0266(11) 0.0052(8)
F8 0.1025(14) 0.1092(15) 0.0375(9) -0.0077(9) 0.0277(9) -0.0542(12)
B2 0.0219(11) 0.0382(13) 0.0348(13) -0.0127(10) 0.0129(10) -0.0043(9)
F1 0.0347(6) 0.0277(6) 0.0326(6) 0.0076(5) 0.0089(5) 0.0073(5)
F2 0.0337(7) 0.0410(7) 0.0476(8) 0.0012(6) 0.0186(6) -0.0064(5)
F3 0.0329(7) 0.0731(10) 0.0337(7) 0.0061(7) -0.0021(6) -0.0192(7)
F4 0.0975(12) 0.0419(8) 0.0518(9) 0.0161(7) 0.0481(9) 0.0381(8)
B1 0.0233(11) 0.0257(11) 0.0237(11) 0.0026(9) 0.0079(9) 0.0059(9)

loop_
_atom_type_symbol
_atom_type_description
_atom_type_scat_dispersion_real
_atom_type_scat_dispersion_imag
_atom_type_scat_source
C C 0.0181 0.0091 'International Tables Vol C Tables 4.2.6.8 and 6.1.1.4'
H H 0.0000 0.0000 'International Tables Vol C Tables 4.2.6.8 and 6.1.1.4'
B B 0.0090 0.0039 'International Tables Vol C Tables 4.2.6.8 and 6.1.1.4'
N N 0.0311 0.0180 'International Tables Vol C Tables 4.2.6.8 and 6.1.1.4'
F F 0.0727 0.0534 'International Tables Vol C Tables 4.2.6.8 and 6.1.1.4'
P P 0.2955 0.4335 'International Tables Vol C Tables 4.2.6.8 and 6.1.1.4'

loop_
_exptl_crystal_face_index_h
_exptl_crystal_face_index_k
_exptl_crystal_face_index_l
_exptl_crystal_face_perp_dist
-1.00 -1.00 0.00 0.0500
0.00 2.00 1.00 0.1100
0.00 -2.00 -1.00 0.1600
3.00 2.00 0.00 0.0400
0.00 1.00 0.00 0.0200
0.00 -1.00 0.00 0.0800
-1.00 0.00 1.00 0.1500
1.00 0.00 -1.00 0.1800
-1.00 -2.00 2.00 0.1700
1.00 2.00 -2.00 0.1700

loop_
_geom_angle_atom_site_label_1
_geom_angle_atom_site_label_2
_geom_angle_atom_site_label_3
_geom_angle
C21 P11 C26 96.73(8)
C32 P11 C21 102.79(8)
C32 P11 C26 108.28(8)
C21 N11 C22 111.76(15)
C21 N11 C24 129.97(15)
C24 N11 C22 118.27(15)
C21 N12 C23 111.39(15)
C21 N12 C25 127.73(16)
C25 N12 C23 120.88(15)
N11 C21 P11 129.08(13)
N11 C21 N12 110.99(15)
N12 C21 P11 119.92(13)
N11 C22 C23 102.90(15)
N12 C23 C22 102.60(14)
C27 C26 P11 107.68(12)
C27 C26 C31 111.04(14)
C31 C26 P11 111.28(12)
C28 C27 C26 111.64(15)
C27 C28 C29 111.34(15)
C30 C29 C28 110.46(15)
C29 C30 C31 111.81(15)
C30 C31 C26 111.18(14)
C33 C32 P11 107.85(12)
C37 C32 P11 110.56(12)
C37 C32 C33 109.32(14)
C34 C33 C32 110.53(15)
C35 C34 C33 111.09(15)
C36 C35 C34 110.52(16)
C35 C36 C37 111.90(15)
C36 C37 C32 110.65(14)
C1 P1 C6 102.25(8)
C12 P1 C1 98.08(8)
C12 P1 C6 106.92(8)
C1 N1 C2 111.43(15)
C1 N1 C4 128.63(16)
C4 N1 C2 119.94(15)
C1 N2 C3 111.59(15)
C1 N2 C5 129.50(15)
C5 N2 C3 118.87(14)
N1 C1 P1 120.34(13)
N2 C1 P1 128.57(13)
N2 C1 N1 110.97(15)
N1 C2 C3 102.84(14)
N2 C3 C2 102.95(15)
C7 C6 P1 110.69(12)
C7 C6 C11 109.51(15)
C11 C6 P1 107.89(12)
C8 C7 C6 112.50(15)
C9 C8 C7 112.53(16)
C8 C9 C10 109.68(16)
C9 C10 C11 111.23(17)
C10 C11 C6 111.26(17)
C13 C12 P1 108.97(12)
C17 C12 P1 109.84(11)
C17 C12 C13 110.36(14)
C14 C13 C12 111.07(15)
C15 C14 C13 111.78(15)
C14 C15 C16 111.01(15)
C15 C16 C17 111.62(15)
C16 C17 C12 110.87(14)
F5 B2 F6 110.12(18)
F5 B2 F8 108.26(18)
F7 B2 F5 109.8(2)
F7 B2 F6 109.47(18)
F7 B2 F8 109.3(2)
F8 B2 F6 109.9(2)
F2 B1 F1 109.46(16)
F3 B1 F1 109.65(17)
F3 B1 F2 108.46(17)
F4 B1 F1 109.06(17)
F4 B1 F2 109.08(18)
F4 B1 F3 111.11(18)

loop_
_geom_bond_atom_site_label_1
_geom_bond_atom_site_label_2
_geom_bond_distance
P11 C21 1.8616(18)
P11 C26 1.8715(18)
P11 C32 1.8614(18)
N11 C21 1.318(2)
N11 C22 1.472(2)
N11 C24 1.452(2)
N12 C21 1.328(2)
N12 C23 1.477(2)
N12 C25 1.456(2)
C22 C23 1.525(3)
C26 C27 1.535(2)
C26 C31 1.535(2)
C27 C28 1.526(3)
C28 C29 1.527(3)
C29 C30 1.520(3)
C30 C31 1.529(2)
C32 C33 1.541(2)
C32 C37 1.535(2)
C33 C34 1.529(3)
C34 C35 1.528(3)
C35 C36 1.525(3)
C36 C37 1.526(2)
P1 C1 1.8603(18)
P1 C6 1.8653(18)
P1 C12 1.8593(18)
N1 C1 1.330(2)
N1 C2 1.471(2)
N1 C4 1.455(2)
N2 C1 1.321(2)
N2 C3 1.472(2)
N2 C5 1.450(2)
C2 C3 1.525(3)
C6 C7 1.533(2)
C6 C11 1.535(2)
C7 C8 1.524(3)
C8 C9 1.521(3)
C9 C10 1.522(3)
C10 C11 1.524(3)
C12 C13 1.536(2)
C12 C17 1.534(2)
C13 C14 1.527(2)
C14 C15 1.522(3)
C15 C16 1.528(3)
C16 C17 1.529(2)
F5 B2 1.376(3)
F6 B2 1.388(3)
F7 B2 1.372(3)
F8 B2 1.387(3)
F1 B1 1.397(2)
F2 B1 1.385(3)
F3 B1 1.384(3)
F4 B1 1.382(3)

loop_
_cod_changelog_entry_id
_cod_changelog_entry_author
_cod_changelog_entry_date
_cod_changelog_entry_text
1 'Vaitkus, Antanas' 2022-06-28T20:30:00+03:00
;
 Removed the '_chemical_name_systematic' data item that had an incorrect value.
;
